data_4082442
loop_
_publ_author_name
'Miloserdov, Fedor M.'
'McMullin, Claire L.'
'Belmonte, Marta Mart\?\'inez'
'Benet-Buchholz, Jordi'
'Bakhmutov, Vladimir I.'
'Macgregor, Stuart A.'
'Grushin, Vladimir V.'

_publ_section_title
;
 The Challenge of Palladium-Catalyzed Aromatic Azidocarbonylation: From
 Mechanistic and Catalyst Deactivation Studies to a Highly Efficient
 Process
;
_journal_issue 3
_journal_name_full Organometallics
_journal_page_first 736
_journal_paper_doi 10.1021/om401126m
_journal_volume 33
_journal_year 2014
_chemical_formula_sum 'C40 H33 Cl3 N6 O P2 Pd'
_chemical_formula_weight 888.41
_chemical_name_systematic
; 
 ? 
;
_space_group_IT_number 61
_symmetry_cell_setting orthorhombic
_symmetry_space_group_name_Hall '-P 2ac 2ab'
_symmetry_space_group_name_H-M 'P b c a'
_atom_sites_solution_hydrogens geom
_atom_sites_solution_primary direct
_atom_sites_solution_secondary difmap
_audit_creation_method SHELXL-97
_cell_angle_alpha 90.00
_cell_angle_beta 90.00
_cell_angle_gamma 90.00
_cell_formula_units_Z 8
_cell_length_a 15.9178(4)
_cell_length_b 20.2527(5)
_cell_length_c 23.6017(5)
_cell_measurement_reflns_used 9963
_cell_measurement_temperature 100(2)
_cell_measurement_theta_max 36.16
_cell_measurement_theta_min 2.65
_cell_volume 7608.7(3)
_computing_cell_refinement 'Bruker APEX2 v2011.4-0'
_computing_data_collection 'Bruker APEX2 v2011.4-0'
_computing_data_reduction 'Bruker SAINT V7.60A'
_computing_molecular_graphics 'Bruker SHELXTL'
_computing_publication_material 'Bruker SHELXTL'
_computing_structure_refinement 'SHELXL-97 (Sheldrick, 2008)'
_computing_structure_solution 'SHELXS-97 (Sheldrick, 2008)'
_diffrn_ambient_temperature 100(2)
_diffrn_detector_area_resol_mean 512
_diffrn_detector_type '4K CCD area detector APEX II'
_diffrn_measured_fraction_theta_full 0.995
_diffrn_measured_fraction_theta_max 0.946
_diffrn_measurement_device_type 'Kappa 4-axis goniometer bruker-nonius'
_diffrn_measurement_method
;
 Fullsphere data collection, phi and omega scans
;
_diffrn_measurement_specimen_support 'magnetic support whith MicroMount'
_diffrn_radiation_monochromator 'Multilayer Montel 200 mirrors'
_diffrn_radiation_type MoK\a
_diffrn_radiation_wavelength 0.71073
_diffrn_reflns_av_R_equivalents 0.0353
_diffrn_reflns_av_sigmaI/netI 0.0337
_diffrn_reflns_limit_h_max 25
_diffrn_reflns_limit_h_min -19
_diffrn_reflns_limit_k_max 30
_diffrn_reflns_limit_k_min -27
_diffrn_reflns_limit_l_max 23
_diffrn_reflns_limit_l_min -39
_diffrn_reflns_number 71791
_diffrn_reflns_theta_full 27.50
_diffrn_reflns_theta_max 36.32
_diffrn_reflns_theta_min 1.84
_diffrn_source 'rotating anode X-ray tube'
_diffrn_source_current 70
_diffrn_source_power 50
_diffrn_source_size '3 mm x 0.3 mm fine focus'
_diffrn_source_type 'Bruker-Nonius FR 591'
_exptl_absorpt_coefficient_mu 0.825
_exptl_absorpt_correction_T_max 0.8524
_exptl_absorpt_correction_T_min 0.7900
_exptl_absorpt_correction_type empirical
_exptl_absorpt_process_details
; 
 SADABS Version 2008/1 Bruker-Nonius
 Blessing, Acta Cryst. (1995) A51 33-38
;
_exptl_crystal_colour yellow
_exptl_crystal_density_diffrn 1.551
_exptl_crystal_density_method 'not measured'
_exptl_crystal_description block
_exptl_crystal_F_000 3600
_exptl_crystal_size_max 0.30
_exptl_crystal_size_mid 0.30
_exptl_crystal_size_min 0.20
_refine_diff_density_max 2.332
_refine_diff_density_min -2.777
_refine_diff_density_rms 0.108
_refine_ls_extinction_method none
_refine_ls_goodness_of_fit_ref 1.026
_refine_ls_hydrogen_treatment noref
_refine_ls_matrix_type full
_refine_ls_number_parameters 480
_refine_ls_number_reflns 17441
_refine_ls_number_restraints 0
_refine_ls_restrained_S_all 1.026
_refine_ls_R_factor_all 0.0584
_refine_ls_R_factor_gt 0.0402
_refine_ls_shift/su_max 0.002
_refine_ls_shift/su_mean 0.000
_refine_ls_structure_factor_coef Fsqd
_refine_ls_weighting_details 'calc w=1/[\s^2^(Fo^2^)+(0.0418P)^2^+10.7203P] where P=(Fo^2^+2Fc^2^)/3'
_refine_ls_weighting_scheme calc
_refine_ls_wR_factor_gt 0.0942
_refine_ls_wR_factor_ref 0.1055
_reflns_number_gt 13466
_reflns_number_total 17441
_reflns_threshold_expression >2sigma(I)
_cod_data_source_file om401126m_si_002.cif
_cod_data_source_block xanpdn3_0m
_cod_depositor_comments
;
The following automatic conversions were performed:
'_diffrn_measurement_specimen_suppport' tag replaced with
'_diffrn_measurement_specimen_support'.

Automatic conversion script
Id: cif_correct_tags 1440 2010-10-19 06:21:57Z saulius 

The following automatic conversions were performed:

'_symmetry_cell_setting' value 'Orthorhombic' changed to
'orthorhombic' according to
/usr/data/users/saulius/automatic-downloads/current/ACS/lib/dictionaries/cif_core.dic
dictionary named 'cif_core.dic' version 2.4.2 from 2011-04-26.

Automatic conversion script
Id: cif_fix_values 2281 2013-09-26 08:29:07Z andrius 
;
_cod_original_sg_symbol_H-M Pbca
_cod_database_code 4082442

loop_
_symmetry_equiv_pos_as_xyz
'x, y, z'
'-x+1/2, -y, z+1/2'
'-x, y+1/2, -z+1/2'
'x+1/2, -y+1/2, -z'
'-x, -y, -z'
'x-1/2, y, -z-1/2'
'x, -y-1/2, z-1/2'
'-x-1/2, y-1/2, z'

loop_
_atom_site_label
_atom_site_type_symbol
_atom_site_fract_x
_atom_site_fract_y
_atom_site_fract_z
_atom_site_U_iso_or_equiv
_atom_site_adp_type
_atom_site_occupancy
_atom_site_symmetry_multiplicity
_atom_site_calc_flag
_atom_site_refinement_flags
C1 C 0.10179(11) 0.45496(9) 0.09558(6) 0.0154(3) Uani 1 1 d .
C2 C 0.08576(12) 0.52290(10) 0.09273(7) 0.0184(3) Uani 1 1 d .
H2 H 0.0296 0.5385 0.0904 0.022 Uiso 1 1 calc R
C3 C 0.15204(12) 0.56735(10) 0.09328(8) 0.0203(3) Uani 1 1 d .
H3 H 0.1409 0.6132 0.0898 0.024 Uiso 1 1 calc R
C4 C 0.23503(12) 0.54567(10) 0.09894(7) 0.0186(3) Uani 1 1 d .
H4 H 0.2793 0.5771 0.1001 0.022 Uiso 1 1 calc R
C5 C 0.25358(11) 0.47856(9) 0.10288(7) 0.0158(3) Uani 1 1 d .
C6 C 0.18597(11) 0.43522(9) 0.09940(6) 0.0141(3) Uani 1 1 d .
C7 C 0.34123(11) 0.44876(9) 0.11021(7) 0.0172(3) Uani 1 1 d .
C8 C 0.37347(14) 0.42489(11) 0.05215(8) 0.0256(4) Uani 1 1 d .
H8A H 0.4286 0.4041 0.0568 0.038 Uiso 1 1 calc R
H8B H 0.3784 0.4627 0.0264 0.038 Uiso 1 1 calc R
H8C H 0.3339 0.3928 0.0363 0.038 Uiso 1 1 calc R
C9 C 0.40479(13) 0.49819(11) 0.13460(9) 0.0252(4) Uani 1 1 d .
H9A H 0.3857 0.5130 0.1720 0.038 Uiso 1 1 calc R
H9B H 0.4095 0.5363 0.1092 0.038 Uiso 1 1 calc R
H9C H 0.4598 0.4768 0.1382 0.038 Uiso 1 1 calc R
C10 C 0.33150(11) 0.38839(9) 0.14839(7) 0.0160(3) Uani 1 1 d .
C11 C 0.38834(11) 0.36922(10) 0.19025(8) 0.0196(3) Uani 1 1 d .
H11 H 0.4367 0.3954 0.1975 0.024 Uiso 1 1 calc R
C12 C 0.37459(12) 0.31195(10) 0.22139(8) 0.0213(3) Uani 1 1 d .
H12 H 0.4149 0.2986 0.2488 0.026 Uiso 1 1 calc R
C13 C 0.30309(11) 0.27385(10) 0.21324(7) 0.0184(3) Uani 1 1 d .
H13 H 0.2946 0.2352 0.2353 0.022 Uiso 1 1 calc R
C14 C 0.24376(10) 0.29239(9) 0.17273(6) 0.0146(3) Uani 1 1 d .
C15 C 0.26059(10) 0.34921(9) 0.14097(6) 0.0141(3) Uani 1 1 d .
C16 C 0.12989(11) 0.18954(9) 0.21677(7) 0.0154(3) Uani 1 1 d .
C17 C 0.18907(12) 0.13904(9) 0.21900(7) 0.0183(3) Uani 1 1 d .
H17 H 0.2371 0.1406 0.1952 0.022 Uiso 1 1 calc R
C18 C 0.17809(13) 0.08613(10) 0.25612(8) 0.0221(3) Uani 1 1 d .
H18 H 0.2195 0.0525 0.2584 0.026 Uiso 1 1 calc R
C19 C 0.10667(14) 0.08253(11) 0.28983(8) 0.0247(4) Uani 1 1 d .
H19 H 0.0989 0.0462 0.3148 0.030 Uiso 1 1 calc R
C20 C 0.04664(14) 0.13225(12) 0.28694(9) 0.0273(4) Uani 1 1 d .
H20 H -0.0028 0.1295 0.3094 0.033 Uiso 1 1 calc R
C21 C 0.05880(12) 0.18592(11) 0.25128(8) 0.0219(3) Uani 1 1 d .
H21 H 0.0184 0.2205 0.2503 0.026 Uiso 1 1 calc R
C22 C 0.13657(12) 0.21605(9) 0.09883(7) 0.0175(3) Uani 1 1 d .
C23 C 0.20436(17) 0.21811(11) 0.06124(8) 0.0293(5) Uani 1 1 d .
H23 H 0.2529 0.2433 0.0702 0.035 Uiso 1 1 calc R
C24 C 0.2004(2) 0.18306(12) 0.01063(9) 0.0404(6) Uani 1 1 d .
H24 H 0.2465 0.1843 -0.0149 0.048 Uiso 1 1 calc R
C25 C 0.1298(2) 0.14637(12) -0.00278(9) 0.0394(6) Uani 1 1 d .
H25 H 0.1272 0.1229 -0.0376 0.047 Uiso 1 1 calc R
C26 C 0.06332(17) 0.14408(13) 0.03446(11) 0.0395(6) Uani 1 1 d .
H26 H 0.0150 0.1187 0.0253 0.047 Uiso 1 1 calc R
C27 C 0.06628(14) 0.17859(12) 0.08546(9) 0.0290(4) Uani 1 1 d .
H27 H 0.0203 0.1765 0.1110 0.035 Uiso 1 1 calc R
C28 C 0.01713(11) 0.34445(9) 0.04084(7) 0.0155(3) Uani 1 1 d .
C29 C -0.05000(14) 0.30091(11) 0.03393(8) 0.0245(4) Uani 1 1 d .
H29 H -0.0882 0.2940 0.0643 0.029 Uiso 1 1 calc R
C30 C -0.06149(15) 0.26754(11) -0.01707(9) 0.0288(4) Uani 1 1 d .
H30 H -0.1073 0.2378 -0.0213 0.035 Uiso 1 1 calc R
C31 C -0.00665(15) 0.27745(12) -0.06154(9) 0.0297(5) Uani 1 1 d .
H31 H -0.0147 0.2549 -0.0964 0.036 Uiso 1 1 calc R
C32 C 0.06006(15) 0.32035(16) -0.05506(9) 0.0373(6) Uani 1 1 d .
H32 H 0.0978 0.3274 -0.0857 0.045 Uiso 1 1 calc R
C33 C 0.07259(13) 0.35351(13) -0.00394(8) 0.0294(5) Uani 1 1 d .
H33 H 0.1192 0.3824 0.0003 0.035 Uiso 1 1 calc R
C34 C -0.08038(11) 0.42847(9) 0.10753(7) 0.0156(3) Uani 1 1 d .
C35 C -0.13530(11) 0.41622(10) 0.15245(7) 0.0183(3) Uani 1 1 d .
H35 H -0.1165 0.3918 0.1844 0.022 Uiso 1 1 calc R
C36 C -0.21764(12) 0.43968(11) 0.15062(8) 0.0226(4) Uani 1 1 d .
H36 H -0.2549 0.4308 0.1811 0.027 Uiso 1 1 calc R
C37 C -0.24521(13) 0.47596(11) 0.10427(9) 0.0251(4) Uani 1 1 d .
H37 H -0.3011 0.4924 0.1033 0.030 Uiso 1 1 calc R
C38 C -0.19075(13) 0.48817(11) 0.05925(9) 0.0249(4) Uani 1 1 d .
H38 H -0.2096 0.5130 0.0275 0.030 Uiso 1 1 calc R
C39 C -0.10897(12) 0.46420(10) 0.06059(7) 0.0207(3) Uani 1 1 d .
H39 H -0.0724 0.4721 0.0295 0.025 Uiso 1 1 calc R
N1 N 0.02140(10) 0.44146(8) 0.22147(6) 0.0183(3) Uani 1 1 d .
N2 N 0.07590(12) 0.47824(10) 0.23396(8) 0.0266(4) Uani 1 1 d .
N3 N 0.12581(17) 0.51710(13) 0.24611(15) 0.0576(8) Uani 1 1 d .
N4 N 0.11583(13) 0.32940(10) 0.27193(7) 0.0292(4) Uani 1 1 d .
N5 N 0.09646(10) 0.35587(9) 0.31317(6) 0.0218(3) Uani 1 1 d .
N6 N 0.08217(15) 0.38089(16) 0.35624(8) 0.0490(7) Uani 1 1 d .
O1 O 0.19991(8) 0.36757(6) 0.10157(5) 0.0142(2) Uani 1 1 d .
P1 P 0.13896(3) 0.25795(2) 0.167016(16) 0.01311(7) Uani 1 1 d .
P2 P 0.02336(3) 0.39075(2) 0.106833(16) 0.01328(8) Uani 1 1 d .
Pd1 Pd 0.064438(8) 0.350270(6) 0.192476(4) 0.01247(3) Uani 1 1 d .
C1S C 0.78208(16) 0.17601(15) 0.13684(9) 0.0379(6) Uani 1 1 d .
H1S H 0.7329 0.1508 0.1520 0.045 Uiso 1 1 calc R
Cl1S Cl 0.79865(6) 0.15235(4) 0.06582(3) 0.0511(2) Uani 1 1 d .
Cl2S Cl 0.87052(5) 0.15665(4) 0.17780(3) 0.04645(17) Uani 1 1 d .
Cl3S Cl 0.75893(7) 0.26016(5) 0.14027(3) 0.0696(3) Uani 1 1 d .

loop_
_atom_site_aniso_label
_atom_site_aniso_U_11
_atom_site_aniso_U_22
_atom_site_aniso_U_33
_atom_site_aniso_U_23
_atom_site_aniso_U_13
_atom_site_aniso_U_12
C1 0.0174(7) 0.0153(8) 0.0136(5) 0.0013(5) -0.0004(5) -0.0005(6)
C2 0.0207(7) 0.0155(9) 0.0190(6) 0.0024(6) 0.0000(5) 0.0023(6)
C3 0.0254(8) 0.0123(8) 0.0232(7) 0.0020(6) -0.0004(6) 0.0010(6)
C4 0.0210(8) 0.0143(8) 0.0207(7) 0.0011(6) 0.0005(6) -0.0032(6)
C5 0.0170(7) 0.0147(8) 0.0157(6) 0.0001(5) 0.0018(5) -0.0014(6)
C6 0.0172(7) 0.0114(7) 0.0135(5) 0.0002(5) 0.0003(5) -0.0009(5)
C7 0.0161(7) 0.0152(8) 0.0202(6) -0.0022(6) 0.0029(5) -0.0024(6)
C8 0.0276(9) 0.0266(11) 0.0227(7) -0.0017(7) 0.0096(7) 0.0005(8)
C9 0.0183(8) 0.0199(10) 0.0374(10) -0.0034(8) -0.0004(7) -0.0046(7)
C10 0.0146(7) 0.0153(8) 0.0181(6) -0.0024(5) -0.0003(5) -0.0004(6)
C11 0.0139(7) 0.0204(9) 0.0245(7) -0.0029(6) -0.0027(6) -0.0006(6)
C12 0.0175(7) 0.0226(10) 0.0240(7) 0.0004(6) -0.0055(6) 0.0019(6)
C13 0.0184(7) 0.0171(9) 0.0197(7) 0.0007(6) -0.0032(5) 0.0027(6)
C14 0.0143(6) 0.0136(8) 0.0159(6) -0.0003(5) -0.0002(5) 0.0011(5)
C15 0.0137(6) 0.0136(8) 0.0149(5) -0.0012(5) -0.0007(5) 0.0007(5)
C16 0.0167(7) 0.0144(8) 0.0150(6) 0.0016(5) -0.0013(5) -0.0009(6)
C17 0.0216(8) 0.0153(9) 0.0180(6) -0.0007(5) -0.0016(5) -0.0001(6)
C18 0.0280(9) 0.0133(9) 0.0250(8) 0.0019(6) -0.0045(7) 0.0000(7)
C19 0.0296(9) 0.0202(10) 0.0243(8) 0.0067(7) -0.0027(7) -0.0044(8)
C20 0.0254(9) 0.0289(11) 0.0276(9) 0.0100(8) 0.0030(7) -0.0029(8)
C21 0.0195(8) 0.0230(10) 0.0233(7) 0.0073(7) 0.0024(6) 0.0016(7)
C22 0.0253(8) 0.0126(8) 0.0145(6) -0.0005(5) -0.0035(5) 0.0025(6)
C23 0.0491(13) 0.0182(10) 0.0206(7) -0.0042(7) 0.0119(8) -0.0054(9)
C24 0.079(2) 0.0229(12) 0.0190(8) -0.0027(7) 0.0132(10) 0.0017(12)
C25 0.0740(19) 0.0246(12) 0.0197(8) -0.0092(7) -0.0162(10) 0.0173(12)
C26 0.0436(14) 0.0347(14) 0.0401(12) -0.0190(10) -0.0260(10) 0.0117(11)
C27 0.0247(9) 0.0316(12) 0.0308(9) -0.0134(8) -0.0108(7) 0.0051(8)
C28 0.0166(7) 0.0151(8) 0.0147(6) -0.0004(5) -0.0016(5) 0.0029(6)
C29 0.0307(10) 0.0228(10) 0.0199(7) -0.0013(6) -0.0016(6) -0.0068(8)
C30 0.0392(12) 0.0217(11) 0.0255(8) -0.0038(7) -0.0093(8) -0.0036(9)
C31 0.0372(11) 0.0300(12) 0.0220(8) -0.0101(7) -0.0088(7) 0.0096(9)
C32 0.0306(11) 0.0616(18) 0.0197(8) -0.0149(10) 0.0036(7) 0.0008(11)
C33 0.0225(9) 0.0482(14) 0.0175(7) -0.0072(8) 0.0028(6) -0.0050(9)
C34 0.0157(7) 0.0153(8) 0.0157(6) -0.0014(5) -0.0013(5) 0.0013(6)
C35 0.0166(7) 0.0211(9) 0.0173(6) -0.0005(6) 0.0000(5) -0.0017(6)
C36 0.0165(7) 0.0265(10) 0.0247(7) -0.0025(7) 0.0015(6) -0.0004(7)
C37 0.0172(8) 0.0247(11) 0.0334(9) -0.0029(8) -0.0034(7) 0.0031(7)
C38 0.0214(8) 0.0257(11) 0.0276(8) 0.0031(7) -0.0048(7) 0.0040(7)
C39 0.0191(8) 0.0234(10) 0.0194(7) 0.0037(6) -0.0017(6) 0.0030(7)
N1 0.0176(6) 0.0196(8) 0.0178(5) -0.0005(5) 0.0020(5) 0.0044(5)
N2 0.0258(8) 0.0202(9) 0.0340(8) -0.0042(7) -0.0038(6) 0.0030(7)
N3 0.0407(13) 0.0354(14) 0.097(2) -0.0216(14) -0.0167(14) -0.0076(11)
N4 0.0366(10) 0.0269(10) 0.0242(7) -0.0024(6) -0.0118(7) 0.0167(8)
N5 0.0170(7) 0.0303(10) 0.0182(6) 0.0026(6) -0.0037(5) -0.0016(6)
N6 0.0341(11) 0.093(2) 0.0203(8) -0.0125(10) -0.0056(7) 0.0207(12)
O1 0.0154(5) 0.0115(6) 0.0157(4) 0.0001(4) -0.0021(4) 0.0001(4)
P1 0.01450(17) 0.0125(2) 0.01234(14) 0.00028(13) -0.00068(12) 0.00013(14)
P2 0.01399(17) 0.0138(2) 0.01208(14) 0.00073(13) -0.00037(12) 0.00044(14)
Pd1 0.01333(5) 0.01327(6) 0.01082(4) -0.00039(4) -0.00041(3) 0.00058(4)
C1S 0.0367(12) 0.0555(17) 0.0215(8) -0.0018(9) 0.0058(8) -0.0160(12)
Cl1S 0.0850(6) 0.0425(4) 0.0257(2) -0.0117(2) 0.0077(3) -0.0200(4)
Cl2S 0.0465(4) 0.0608(5) 0.0320(3) 0.0020(3) 0.0064(2) 0.0225(3)
Cl3S 0.0888(6) 0.0877(7) 0.0322(3) -0.0211(4) -0.0133(3) 0.0542(6)

loop_
_atom_type_symbol
_atom_type_description
_atom_type_scat_dispersion_real
_atom_type_scat_dispersion_imag
_atom_type_scat_source
C C 0.0033 0.0016 'International Tables Vol C Tables 4.2.6.8 and 6.1.1.4'
H H 0.0000 0.0000 'International Tables Vol C Tables 4.2.6.8 and 6.1.1.4'
N N 0.0061 0.0033 'International Tables Vol C Tables 4.2.6.8 and 6.1.1.4'
O O 0.0106 0.0060 'International Tables Vol C Tables 4.2.6.8 and 6.1.1.4'
P P 0.1023 0.0942 'International Tables Vol C Tables 4.2.6.8 and 6.1.1.4'
Pd Pd -0.9988 1.0072 'International Tables Vol C Tables 4.2.6.8 and 6.1.1.4'
Cl Cl 0.1484 0.1585 'International Tables Vol C Tables 4.2.6.8 and 6.1.1.4'

loop_
_geom_angle_atom_site_label_1
_geom_angle_atom_site_label_2
_geom_angle_atom_site_label_3
_geom_angle
C2 C1 C6 117.22(16)
C2 C1 P2 125.67(14)
C6 C1 P2 116.25(13)
C3 C2 C1 119.90(17)
C2 C3 C4 121.04(18)
C5 C4 C3 120.84(17)
C6 C5 C4 116.57(16)
C6 C5 C7 117.59(16)
C4 C5 C7 125.83(16)
O1 C6 C5 119.78(15)
O1 C6 C1 115.88(15)
C5 C6 C1 124.30(16)
C10 C7 C5 106.87(14)
C10 C7 C9 111.57(15)
C5 C7 C9 112.71(16)
C10 C7 C8 107.91(15)
C5 C7 C8 109.08(15)
C9 C7 C8 108.57(16)
C15 C10 C11 117.18(17)
C15 C10 C7 117.70(15)
C11 C10 C7 125.12(16)
C12 C11 C10 120.30(17)
C13 C12 C11 121.29(16)
C12 C13 C14 120.02(17)
C13 C14 C15 117.31(16)
C13 C14 P1 124.76(14)
C15 C14 P1 116.92(12)
C10 C15 O1 119.68(15)
C10 C15 C14 123.86(15)
O1 C15 C14 116.41(14)
C17 C16 C21 119.21(16)
C17 C16 P1 121.98(13)
C21 C16 P1 118.69(14)
C16 C17 C18 120.24(17)
C19 C18 C17 120.16(19)
C18 C19 C20 119.75(18)
C21 C20 C19 120.09(19)
C20 C21 C16 120.51(19)
C27 C22 C23 119.63(18)
C27 C22 P1 118.21(15)
C23 C22 P1 122.10(15)
C24 C23 C22 119.7(2)
C25 C24 C23 120.5(2)
C26 C25 C24 119.76(19)
C25 C26 C27 120.6(2)
C22 C27 C26 119.9(2)
C33 C28 C29 118.78(17)
C33 C28 P2 123.24(15)
C29 C28 P2 117.85(13)
C30 C29 C28 120.55(19)
C31 C30 C29 120.3(2)
C30 C31 C32 119.59(18)
C31 C32 C33 120.6(2)
C28 C33 C32 120.2(2)
C35 C34 C39 119.30(16)
C35 C34 P2 120.02(13)
C39 C34 P2 120.34(13)
C36 C35 C34 120.27(17)
C37 C36 C35 120.11(18)
C36 C37 C38 119.86(18)
C39 C38 C37 120.22(18)
C38 C39 C34 120.23(17)
N2 N1 Pd1 113.54(13)
N3 N2 N1 176.1(2)
N5 N4 Pd1 123.98(15)
N4 N5 N6 175.2(2)
C6 O1 C15 113.52(13)
C14 P1 C22 105.33(8)
C14 P1 C16 108.52(8)
C22 P1 C16 102.35(8)
C14 P1 Pd1 98.20(6)
C22 P1 Pd1 126.92(6)
C16 P1 Pd1 114.20(6)
C34 P2 C28 100.05(8)
C34 P2 C1 108.88(8)
C28 P2 C1 106.27(8)
C34 P2 Pd1 113.82(5)
C28 P2 Pd1 126.12(6)
C1 P2 Pd1 100.93(5)
N1 Pd1 N4 90.76(7)
N1 Pd1 P2 83.00(4)
N4 Pd1 P2 169.13(6)
N1 Pd1 P1 167.83(5)
N4 Pd1 P1 82.40(5)
P2 Pd1 P1 102.088(15)
Cl3S C1S Cl2S 111.25(15)
Cl3S C1S Cl1S 109.94(15)
Cl2S C1S Cl1S 110.09(15)

loop_
_geom_bond_atom_site_label_1
_geom_bond_atom_site_label_2
_geom_bond_distance
C1 C2 1.401(3)
C1 C6 1.401(2)
C1 P2 1.8221(18)
C2 C3 1.387(3)
C3 C4 1.399(3)
C4 C5 1.394(3)
C5 C6 1.391(2)
C5 C7 1.530(3)
C6 O1 1.389(2)
C7 C10 1.527(3)
C7 C9 1.535(3)
C7 C8 1.541(2)
C10 C15 1.391(2)
C10 C11 1.395(2)
C11 C12 1.390(3)
C12 C13 1.388(3)
C13 C14 1.395(2)
C14 C15 1.399(2)
C14 P1 1.8131(17)
C15 O1 1.3914(19)
C16 C17 1.392(3)
C16 C21 1.396(2)
C16 P1 1.8219(17)
C17 C18 1.395(3)
C18 C19 1.390(3)
C19 C20 1.390(3)
C20 C21 1.388(3)
C22 C27 1.388(3)
C22 C23 1.398(3)
C22 P1 1.8197(17)
C23 C24 1.391(3)
C24 C25 1.385(4)
C25 C26 1.376(4)
C26 C27 1.393(3)
C28 C33 1.389(3)
C28 C29 1.395(3)
C28 P2 1.8208(17)
C29 C30 1.393(3)
C30 C31 1.380(3)
C31 C32 1.381(4)
C32 C33 1.395(3)
C34 C35 1.396(2)
C34 C39 1.399(2)
C34 P2 1.8195(17)
C35 C36 1.395(3)
C36 C37 1.389(3)
C37 C38 1.393(3)
C38 C39 1.390(3)
N1 N2 1.181(2)
N1 Pd1 2.0853(16)
N2 N3 1.154(3)
N4 N5 1.153(2)
N4 Pd1 2.0891(16)
N5 N6 1.158(3)
P1 Pd1 2.2944(5)
P2 Pd1 2.2772(4)
C1S Cl3S 1.745(3)
C1S Cl2S 1.752(3)
C1S Cl1S 1.763(2)

loop_
_geom_torsion_atom_site_label_1
_geom_torsion_atom_site_label_2
_geom_torsion_atom_site_label_3
_geom_torsion_atom_site_label_4
_geom_torsion
C6 C1 C2 C3 0.5(2)
P2 C1 C2 C3 169.45(13)
C1 C2 C3 C4 -2.6(3)
C2 C3 C4 C5 1.5(3)
C3 C4 C5 C6 1.6(2)
C3 C4 C5 C7 -178.86(16)
C4 C5 C6 O1 178.40(14)
C7 C5 C6 O1 -1.2(2)
C4 C5 C6 C1 -3.8(2)
C7 C5 C6 C1 176.60(14)
C2 C1 C6 O1 -179.36(14)
P2 C1 C6 O1 10.66(18)
C2 C1 C6 C5 2.8(2)
P2 C1 C6 C5 -167.19(13)
C6 C5 C7 C10 -36.33(19)
C4 C5 C7 C10 144.14(17)
C6 C5 C7 C9 -159.24(16)
C4 C5 C7 C9 21.2(2)
C6 C5 C7 C8 80.09(19)
C4 C5 C7 C8 -99.4(2)
C5 C7 C10 C15 38.4(2)
C9 C7 C10 C15 162.01(16)
C8 C7 C10 C15 -78.80(19)
C5 C7 C10 C11 -141.73(17)
C9 C7 C10 C11 -18.1(2)
C8 C7 C10 C11 101.1(2)
C15 C10 C11 C12 2.0(3)
C7 C10 C11 C12 -177.85(17)
C10 C11 C12 C13 -2.3(3)
C11 C12 C13 C14 0.7(3)
C12 C13 C14 C15 1.1(3)
C12 C13 C14 P1 -166.99(14)
C11 C10 C15 O1 177.16(15)
C7 C10 C15 O1 -3.0(2)
C11 C10 C15 C14 -0.2(3)
C7 C10 C15 C14 179.72(15)
C13 C14 C15 C10 -1.4(3)
P1 C14 C15 C10 167.64(13)
C13 C14 C15 O1 -178.80(15)
P1 C14 C15 O1 -9.8(2)
C21 C16 C17 C18 -1.2(3)
P1 C16 C17 C18 -177.40(14)
C16 C17 C18 C19 2.0(3)
C17 C18 C19 C20 -0.8(3)
C18 C19 C20 C21 -1.2(3)
C19 C20 C21 C16 2.0(3)
C17 C16 C21 C20 -0.8(3)
P1 C16 C21 C20 175.54(17)
C27 C22 C23 C24 0.5(3)
P1 C22 C23 C24 177.50(18)
C22 C23 C24 C25 0.2(4)
C23 C24 C25 C26 -0.6(4)
C24 C25 C26 C27 0.3(4)
C23 C22 C27 C26 -0.8(3)
P1 C22 C27 C26 -177.92(18)
C25 C26 C27 C22 0.4(4)
C33 C28 C29 C30 -0.5(3)
P2 C28 C29 C30 175.52(17)
C28 C29 C30 C31 -0.3(3)
C29 C30 C31 C32 0.4(4)
C30 C31 C32 C33 0.2(4)
C29 C28 C33 C32 1.1(3)
P2 C28 C33 C32 -174.66(19)
C31 C32 C33 C28 -1.0(4)
C39 C34 C35 C36 -0.3(3)
P2 C34 C35 C36 -173.75(15)
C34 C35 C36 C37 -0.6(3)
C35 C36 C37 C38 0.8(3)
C36 C37 C38 C39 0.0(3)
C37 C38 C39 C34 -0.9(3)
C35 C34 C39 C38 1.1(3)
P2 C34 C39 C38 174.51(16)
Pd1 N1 N2 N3 164(4)
Pd1 N4 N5 N6 -162(3)
C5 C6 O1 C15 40.39(19)
C1 C6 O1 C15 -137.57(14)
C10 C15 O1 C6 -38.2(2)
C14 C15 O1 C6 139.34(15)
C13 C14 P1 C22 -115.73(16)
C15 C14 P1 C22 76.14(14)
C13 C14 P1 C16 -6.72(18)
C15 C14 P1 C16 -174.86(12)
C13 C14 P1 Pd1 112.29(15)
C15 C14 P1 Pd1 -55.85(13)
C27 C22 P1 C14 173.12(16)
C23 C22 P1 C14 -3.89(19)
C27 C22 P1 C16 59.72(17)
C23 C22 P1 C16 -117.29(17)
C27 C22 P1 Pd1 -73.86(18)
C23 C22 P1 Pd1 109.13(17)
C17 C16 P1 C14 -50.55(16)
C21 C16 P1 C14 133.26(15)
C17 C16 P1 C22 60.47(16)
C21 C16 P1 C22 -115.71(15)
C17 C16 P1 Pd1 -158.94(13)
C21 C16 P1 Pd1 24.88(16)
C35 C34 P2 C28 120.80(15)
C39 C34 P2 C28 -52.54(17)
C35 C34 P2 C1 -128.02(15)
C39 C34 P2 C1 58.63(17)
C35 C34 P2 Pd1 -16.31(17)
C39 C34 P2 Pd1 170.34(13)
C33 C28 P2 C34 121.68(18)
C29 C28 P2 C34 -54.12(17)
C33 C28 P2 C1 8.47(19)
C29 C28 P2 C1 -167.32(15)
C33 C28 P2 Pd1 -108.75(17)
C29 C28 P2 Pd1 75.45(16)
C2 C1 P2 C34 4.97(16)
C6 C1 P2 C34 173.99(12)
C2 C1 P2 C28 111.94(15)
C6 C1 P2 C28 -79.04(13)
C2 C1 P2 Pd1 -115.07(14)
C6 C1 P2 Pd1 53.95(12)
N2 N1 Pd1 N4 64.86(16)
N2 N1 Pd1 P2 -106.22(14)
N2 N1 Pd1 P1 9.3(3)
N5 N4 Pd1 N1 19.0(2)
N5 N4 Pd1 P2 73.7(4)
N5 N4 Pd1 P1 -171.1(2)
C34 P2 Pd1 N1 -46.62(8)
C28 P2 Pd1 N1 -170.56(9)
C1 P2 Pd1 N1 69.83(7)
C34 P2 Pd1 N4 -101.9(3)
C28 P2 Pd1 N4 134.1(3)
C1 P2 Pd1 N4 14.5(3)
C34 P2 Pd1 P1 144.60(7)
C28 P2 Pd1 P1 20.66(7)
C1 P2 Pd1 P1 -98.95(6)
C14 P1 Pd1 N1 -14.1(2)
C22 P1 Pd1 N1 -130.3(2)
C16 P1 Pd1 N1 100.6(2)
C14 P1 Pd1 N4 -70.33(8)
C22 P1 Pd1 N4 173.41(10)
C16 P1 Pd1 N4 44.29(9)
C14 P1 Pd1 P2 99.62(5)
C22 P1 Pd1 P2 -16.64(8)
C16 P1 Pd1 P2 -145.76(6)
